data_7121619
loop_
_publ_author_name
'Nguyen, Thi Le Nhon'
'Incerti-Pradillos, Celia A'
'Lewis, William'
'Lam, Hon Wai'

_publ_section_title
;
 Enantioselective nickel-catalyzed arylative intramolecular
 1,4-allylations.
;
_journal_issue 44
_journal_name_full 'Chemical communications (Cambridge, England)'
_journal_page_first 5622
_journal_page_last 5625
_journal_paper_doi 10.1039/c8cc03204a
_journal_volume 54
_journal_year 2018
_chemical_formula_moiety 'C18 H19 N O3 S'
_chemical_formula_sum 'C18 H19 N O3 S'
_chemical_formula_weight 329.40
_space_group_crystal_system monoclinic
_space_group_IT_number 14
_space_group_name_Hall '-P 2yn'
_space_group_name_H-M_alt 'P 1 21/n 1'
_symmetry_space_group_name_Hall '-P 2yn'
_symmetry_space_group_name_H-M 'P 1 21/n 1'
_atom_sites_solution_hydrogens geom
_atom_sites_solution_primary iterative
_atom_sites_solution_secondary difmap
_audit_creation_date 2017-02-08
_audit_creation_method
;
Olex2 1.2
(compiled 2017.01.04 svn.r3372 for OlexSys, GUI svn.r5292)
;
_audit_update_record
;
2017-11-10 deposited with the CCDC.
2018-05-09 downloaded from the CCDC.
;
_cell_angle_alpha 90
_cell_angle_beta 101.2480(13)
_cell_angle_gamma 90
_cell_formula_units_Z 4
_cell_length_a 11.26646(16)
_cell_length_b 6.72030(9)
_cell_length_c 21.0219(3)
_cell_measurement_reflns_used 8951
_cell_measurement_temperature 120(2)
_cell_measurement_theta_max 73.6100
_cell_measurement_theta_min 4.2950
_cell_volume 1561.08(4)
_computing_cell_refinement 'CrysAlisPro 1.171.38.43 (Rigaku OD, 2015)'
_computing_data_collection 'CrysAlisPro 1.171.38.43 (Rigaku OD, 2015)'
_computing_data_reduction 'CrysAlisPro 1.171.38.43 (Rigaku OD, 2015)'
_computing_molecular_graphics 'Olex2 (Dolomanov et al., 2009)'
_computing_publication_material 'Olex2 (Dolomanov et al., 2009)'
_computing_structure_refinement 'ShelXL (Sheldrick, 2015)'
_computing_structure_solution 'olex2.solve (Bourhis et al., 2015)'
_diffrn_ambient_environment N~2~
_diffrn_ambient_temperature 120(2)
_diffrn_crystal_treatment 'flash frozen in gaseous N2'
_diffrn_detector 'CCD area detector'
_diffrn_detector_area_resol_mean 5.2349
_diffrn_detector_type 'Agilent Diffraction Atlas S2 detector'
_diffrn_measured_fraction_theta_full 0.999
_diffrn_measured_fraction_theta_max 0.984
_diffrn_measurement_details
;
List of Runs (angles in degrees, time in seconds):

  # Type    Start    End  Width  t~exp~   \w     \q     \k     \f   Frames
#--------------------------------------------------------------------------
  1  \w    -35.00  30.00   1.00    2.00    --  -38.50  38.00  30.00   65
  2  \w     12.00  80.00   1.00    2.00    --   42.83  77.00 -30.00   68
  3  \w     75.00 101.00   1.00    8.00    --  104.50  81.00  16.06   26
  4  \w     74.00  99.00   1.00    8.00    --  104.50  77.00   0.00   25
  5  \w    110.00 177.00   1.00    8.00    --  104.50  77.00 -30.00   67
  6  \w    149.00 175.00   1.00    8.00    --  104.50  61.00  30.00   26
  7  \w    149.00 175.00   1.00    8.00    --  104.50  77.00   0.00   26
  8  \w    111.00 175.00   1.00    8.00    --  104.50  45.00  30.00   64
  9  \w     87.00 171.00   1.00    8.00    --  104.50  30.00  90.00   84
 10  \w     82.00 112.00   1.00    8.00    --  104.50  61.00  60.00   30
 11  \w     80.00 106.00   1.00    8.00    --  104.50  45.00  30.00   26
 12  \w     81.00 108.00   1.00    8.00    --  104.50  45.00  60.00   27
 13  \w     81.00 106.00   1.00    8.00    --  104.50  45.00   0.00   25
 14  \w     73.00 145.00   1.00    8.00    --  104.50  77.00 -60.00   72
 15  \w     74.00  99.00   1.00    8.00    --  104.50  77.00 -90.00   25
 16  \w     78.00 103.00   1.00    8.00    --  104.50  61.00 -60.00   25
 17  \w     77.00 103.00   1.00    8.00    --  104.50  61.00 -30.00   26
 18  \w     77.00 104.00   1.00    8.00    --  104.50  61.00  30.00   27
 19  \w     77.00 104.00   1.00    8.00    --  104.50  61.00   0.00   27
 20  \w     77.00 102.00   1.00    8.00    --  104.50  64.00 -19.73   25
 21  \w     75.00 102.00   1.00    8.00    --  104.50  77.00 -30.00   27
 22  \w     76.00 130.00   1.00    8.00    --  104.50  66.00 -62.66   54
 23  \w     74.00 101.00   1.00    8.00    --  104.50  77.00  30.00   27
 24  \w     77.00 104.00   1.00    8.00    --  104.50  59.00  -9.75   27
 25  \w     40.00  90.00   1.00    8.00    --  104.50 -45.00 -60.00   50
 26  \w     70.00 105.00   1.00    8.00    --  104.50 -94.00 -60.00   35
 27  \w     33.00  98.00   1.00    8.00    --  104.50 -45.00-120.00   65
 28  \w      6.00 121.00   1.00    2.00    --   42.83  19.00  60.00  115
 29  \w     53.00 136.00   1.00    8.00    --  104.50 -77.00 150.00   83
 30  \w     33.00  89.00   1.00    8.00    --  104.50 -45.00  90.00   56
 31  \w    -27.00  57.00   1.00    2.00    --   42.83 -38.00-120.00   84
 32  \w    -35.00  -8.00   1.00    2.00    --  -38.50  38.00-180.00   27
;
_diffrn_measurement_device '\k-geometry diffractometer'
_diffrn_measurement_device_type 'SuperNova, Atlas'
_diffrn_measurement_method '\w scans'
_diffrn_measurement_specimen_support 'MiTeGen micromount'
_diffrn_orient_matrix_type 'CrysAlisPro convention (1999,Acta A55,543-557)'
_diffrn_orient_matrix_UB_11 0.1030827000
_diffrn_orient_matrix_UB_12 0.0884134000
_diffrn_orient_matrix_UB_13 0.0511986000
_diffrn_orient_matrix_UB_21 0.0828576000
_diffrn_orient_matrix_UB_22 0.0027247000
_diffrn_orient_matrix_UB_23 -0.0503045000
_diffrn_orient_matrix_UB_31 -0.0441213000
_diffrn_orient_matrix_UB_32 0.2114273000
_diffrn_orient_matrix_UB_33 -0.0207913000
_diffrn_radiation_collimation 'focusing mirrors'
_diffrn_radiation_monochromator mirror
_diffrn_radiation_probe x-ray
_diffrn_radiation_type CuK\a
_diffrn_radiation_wavelength 1.54184
_diffrn_radiation_wavelength_determination fundamental
_diffrn_radiation_xray_symbol K-L~2,3~
_diffrn_reflns_av_R_equivalents 0.0299
_diffrn_reflns_av_unetI/netI 0.0232
_diffrn_reflns_Laue_measured_fraction_full 0.999
_diffrn_reflns_Laue_measured_fraction_max 0.984
_diffrn_reflns_limit_h_max 12
_diffrn_reflns_limit_h_min -13
_diffrn_reflns_limit_k_max 8
_diffrn_reflns_limit_k_min -7
_diffrn_reflns_limit_l_max 25
_diffrn_reflns_limit_l_min -25
_diffrn_reflns_number 14198
_diffrn_reflns_point_group_measured_fraction_full 0.999
_diffrn_reflns_point_group_measured_fraction_max 0.984
_diffrn_reflns_theta_full 67.684
_diffrn_reflns_theta_max 73.668
_diffrn_reflns_theta_min 4.154
_diffrn_source 'microfocus sealed tube'
_diffrn_source_current 0.8
_diffrn_source_power 0.04
_diffrn_source_target Cu
_diffrn_source_type 'Agilent Diffraction microfocus tube'
_diffrn_source_voltage 50
_exptl_absorpt_coefficient_mu 1.969
_exptl_absorpt_correction_T_max 0.937
_exptl_absorpt_correction_T_min 0.568
_exptl_absorpt_correction_type gaussian
_exptl_absorpt_process_details
;
CrysAlisPro 1.171.38.43 (Rigaku Oxford Diffraction, 2015)
Numerical absorption correction based on gaussian integration over
            a multifaceted crystal model
Empirical absorption correction using spherical harmonics,
 implemented in SCALE3 ABSPACK scaling algorithm.
;
_exptl_crystal_colour 'clear colourless'
_exptl_crystal_colour_lustre clear
_exptl_crystal_colour_primary colourless
_exptl_crystal_density_diffrn 1.402
_exptl_crystal_description needle
_exptl_crystal_F_000 696
_exptl_crystal_recrystallization_method
'crystallised by diffusion of petroleum ether vapour into a colution of the compound in ethyl acetate'
_exptl_crystal_size_max 0.672
_exptl_crystal_size_mid 0.085
_exptl_crystal_size_min 0.036
_refine_diff_density_max 0.359
_refine_diff_density_min -0.523
_refine_diff_density_rms 0.054
_refine_ls_extinction_method none
_refine_ls_goodness_of_fit_ref 1.051
_refine_ls_hydrogen_treatment constr
_refine_ls_matrix_type full
_refine_ls_number_parameters 210
_refine_ls_number_reflns 3105
_refine_ls_number_restraints 0
_refine_ls_restrained_S_all 1.051
_refine_ls_R_factor_all 0.0364
_refine_ls_R_factor_gt 0.0347
_refine_ls_shift/su_max 0.002
_refine_ls_shift/su_mean 0.000
_refine_ls_structure_factor_coef Fsqd
_refine_ls_weighting_details 'w=1/[\s^2^(Fo^2^)+(0.0523P)^2^+0.7191P] where P=(Fo^2^+2Fc^2^)/3'
_refine_ls_weighting_scheme calc
_refine_ls_wR_factor_gt 0.0927
_refine_ls_wR_factor_ref 0.0946
_reflns_Friedel_coverage 0.000
_reflns_number_gt 2916
_reflns_number_total 3105
_reflns_threshold_expression 'I > 2\s(I)'
_cod_data_source_file c8cc03204a2.cif
_cod_data_source_block tlnnla
_cod_depositor_comments 'Adding full bibliography for 7121617--7121623.cif.'
_cod_database_code 7121619
_nottingham_internal_coll_name TLNNLA
_nottingham_internal_coll_number 16573
_nottingham_internal_coll_client TLNN/HWL
_nottingham_internal_coll_type custom
_nottingham_internal_coll_frame_method 'ofand \w scans'
_nottingham_internal_coll_frame_time 'degrees,, 2.00, 8.00'
_nottingham_internal_coll_frame_width 'in, 1.00'
_nottingham_internal_coll_user pczwl
_nottingham_internal_coll_date 19/10/2016
_nottingham_internal_coll_location NOTTS
_nottingham_internal_coll_instrument 'GVB, PL13110001'
_nottingham_internal_process_date 07/11/2016
_nottingham_internal_process_user pczwl
_nottingham_internal_solution_date 10/11/2016
_nottingham_internal_solution_user pczwl
_nottingham_internal_refinement_date 10/11/2016
_nottingham_internal_refinement_user pczwl
_nottingham_internal_validation_date 8/2/2017
_nottingham_internal_validation_user pczwl
_nottingham_internal_archive_date 8/2/2017
_shelx_shelxl_version_number 2016/6
_chemical_oxdiff_formula 'C18 H19 N O3 S'
_chemical_oxdiff_usercomment 'TLNNLA #16573 GVB-1183 IN FOMBLIN FILM ON MICROMOUNT FOR TLNN/HWL'
_shelx_space_group_comment
;
The symmetry employed for this shelxl refinement is uniquely defined
by the following loop, which should always be used as a source of
symmetry information in preference to the above space-group names.
They are only intended as comments.
;
_reflns_odcompleteness_completeness 99.90
_reflns_odcompleteness_iscentric 1
_reflns_odcompleteness_theta 67.13
_olex2_refinement_description
;
1. Fixed Uiso
 At 1.2 times of:
  All C(H) groups, All C(H,H) groups
 At 1.5 times of:
  All C(H,H,H) groups
2.a Ternary CH refined with riding coordinates:
 C4(H4), C12(H12)
2.b Secondary CH2 refined with riding coordinates:
 C7(H7a,H7b), C14(H14a,H14b)
2.c Aromatic/amide H refined with riding coordinates:
 C6(H6), C9(H9), C10(H10), C18(H18), C19(H19), C21(H21), C22(H22)
2.d Idealised Me refined as rotating group:
 C8(H8a,H8b,H8c), C23(H23a,H23b,H23c)
;
_olex2_date_sample_data_collection 2016-10-19
_olex2_date_sample_submission 2016-10-18
_olex2_exptl_crystal_mounting_method 'in fomblin film on a micromount'
_olex2_submission_original_sample_id NH172
_olex2_submission_special_instructions 'No special instructions were received'
_oxdiff_exptl_absorpt_empirical_details
;
Empirical correction (ABSPACK) includes:
- Absorption correction using spherical harmonics
- Frame scaling
;
_oxdiff_exptl_absorpt_empirical_full_max 1.572
_oxdiff_exptl_absorpt_empirical_full_min 0.535

loop_
_space_group_symop_operation_xyz
'x, y, z'
'-x+1/2, y+1/2, -z+1/2'
'-x, -y, -z'
'x-1/2, -y-1/2, z-1/2'

loop_
_atom_site_label
_atom_site_type_symbol
_atom_site_fract_x
_atom_site_fract_y
_atom_site_fract_z
_atom_site_U_iso_or_equiv
_atom_site_adp_type
_atom_site_occupancy
_atom_site_site_symmetry_order
_atom_site_calc_flag
_atom_site_refinement_flags_posn
S1 S 0.44555(3) -0.05968(5) 0.63695(2) 0.01878(12) Uani 1 1 d .
N2 N 0.30790(10) 0.01702(17) 0.64209(5) 0.0185(2) Uani 1 1 d .
C3 C 0.23347(12) 0.1483(2) 0.59076(6) 0.0186(3) Uani 1 1 d .
C4 C 0.10299(12) 0.0925(2) 0.59309(7) 0.0200(3) Uani 1 1 d .
H4 H 0.079404 -0.035046 0.569507 0.024 Uiso 1 1 calc R
C5 C 0.07731(13) 0.0854(2) 0.66049(7) 0.0216(3) Uani 1 1 d .
C6 C 0.16107(13) 0.0799(2) 0.71397(7) 0.0224(3) Uani 1 1 d .
H6 H 0.138540 0.087967 0.755150 0.027 Uiso 1 1 calc R
C7 C 0.29204(13) 0.0609(2) 0.70960(7) 0.0217(3) Uani 1 1 d .
H7A H 0.334535 0.186445 0.724493 0.026 Uiso 1 1 calc R
H7B H 0.329437 -0.047042 0.738794 0.026 Uiso 1 1 calc R
C8 C 0.25509(13) 0.1136(2) 0.52205(7) 0.0253(3) Uani 1 1 d .
H8A H 0.335710 0.162441 0.518897 0.038 Uiso 1 1 calc GR
H8B H 0.193717 0.185237 0.490961 0.038 Uiso 1 1 calc GR
H8C H 0.249706 -0.029020 0.512233 0.038 Uiso 1 1 calc GR
C9 C 0.25798(13) 0.3652(2) 0.60805(7) 0.0214(3) Uani 1 1 d .
H9 H 0.339788 0.405107 0.622137 0.026 Uiso 1 1 calc R
C10 C 0.17244(13) 0.5039(2) 0.60484(7) 0.0239(3) Uani 1 1 d .
H10 H 0.196836 0.636396 0.616569 0.029 Uiso 1 1 calc R
C11 C 0.04202(13) 0.4631(2) 0.58407(7) 0.0222(3) Uani 1 1 d .
C12 C -0.00076(12) 0.2499(2) 0.57725(7) 0.0217(3) Uani 1 1 d .
H12 H -0.058622 0.222895 0.535654 0.026 Uiso 1 1 calc R
O13 O -0.03003(10) 0.60000(17) 0.57158(6) 0.0303(3) Uani 1 1 d .
C14 C -0.04768(13) 0.1742(2) 0.63929(7) 0.0255(3) Uani 1 1 d .
H14A H -0.067053 0.281845 0.667776 0.031 Uiso 1 1 calc R
H14B H -0.113713 0.074951 0.629982 0.031 Uiso 1 1 calc R
O15 O 0.48828(9) -0.16862(15) 0.69571(5) 0.0241(2) Uani 1 1 d .
O16 O 0.43849(9) -0.15904(15) 0.57600(5) 0.0239(2) Uani 1 1 d .
C17 C 0.53845(12) 0.1520(2) 0.63780(7) 0.0196(3) Uani 1 1 d .
C18 C 0.57407(13) 0.2554(2) 0.69590(6) 0.0225(3) Uani 1 1 d .
H18 H 0.554522 0.205844 0.734912 0.027 Uiso 1 1 calc R
C19 C 0.63815(13) 0.4308(2) 0.69606(7) 0.0224(3) Uani 1 1 d .
H19 H 0.661352 0.502455 0.735493 0.027 Uiso 1 1 calc R
C20 C 0.66947(12) 0.5049(2) 0.63968(7) 0.0207(3) Uani 1 1 d .
C21 C 0.63646(13) 0.3954(2) 0.58254(7) 0.0231(3) Uani 1 1 d .
H21 H 0.659505 0.441484 0.543988 0.028 Uiso 1 1 calc R
C22 C 0.57060(12) 0.2203(2) 0.58103(7) 0.0217(3) Uani 1 1 d .
H22 H 0.547775 0.147987 0.541710 0.026 Uiso 1 1 calc R
C23 C 0.73649(13) 0.6986(2) 0.64052(7) 0.0249(3) Uani 1 1 d .
H23A H 0.734436 0.769375 0.681049 0.037 Uiso 1 1 calc GR
H23B H 0.698003 0.780501 0.603648 0.037 Uiso 1 1 calc GR
H23C H 0.820708 0.672247 0.637392 0.037 Uiso 1 1 calc GR

loop_
_atom_site_aniso_label
_atom_site_aniso_U_11
_atom_site_aniso_U_22
_atom_site_aniso_U_33
_atom_site_aniso_U_23
_atom_site_aniso_U_13
_atom_site_aniso_U_12
S1 0.02030(19) 0.01642(19) 0.01971(19) 0.00125(11) 0.00409(13) 0.00337(11)
N2 0.0205(6) 0.0174(6) 0.0175(6) 0.0016(4) 0.0034(4) 0.0039(4)
C3 0.0198(6) 0.0173(7) 0.0177(6) 0.0016(5) 0.0009(5) 0.0029(5)
C4 0.0209(7) 0.0161(6) 0.0221(7) -0.0005(5) 0.0023(5) -0.0002(5)
C5 0.0240(7) 0.0161(7) 0.0259(7) 0.0014(5) 0.0081(6) 0.0002(5)
C6 0.0281(7) 0.0186(7) 0.0221(7) 0.0024(5) 0.0090(6) 0.0040(5)
C7 0.0259(7) 0.0222(7) 0.0169(6) 0.0008(5) 0.0038(5) 0.0038(5)
C8 0.0241(7) 0.0331(8) 0.0184(7) 0.0019(6) 0.0034(5) 0.0041(6)
C9 0.0214(7) 0.0184(7) 0.0227(7) 0.0034(5) 0.0001(5) -0.0017(5)
C10 0.0262(7) 0.0170(7) 0.0268(7) 0.0017(5) 0.0009(6) -0.0010(5)
C11 0.0245(7) 0.0228(7) 0.0194(6) 0.0022(5) 0.0044(5) 0.0036(5)
C12 0.0194(6) 0.0230(7) 0.0218(7) 0.0003(5) 0.0014(5) 0.0011(5)
O13 0.0278(5) 0.0255(6) 0.0373(6) 0.0043(5) 0.0062(5) 0.0089(4)
C14 0.0210(7) 0.0265(8) 0.0296(8) 0.0036(6) 0.0066(6) 0.0003(5)
O15 0.0251(5) 0.0219(5) 0.0256(5) 0.0075(4) 0.0055(4) 0.0066(4)
O16 0.0280(5) 0.0208(5) 0.0237(5) -0.0043(4) 0.0069(4) 0.0022(4)
C17 0.0177(6) 0.0198(7) 0.0206(6) 0.0021(5) 0.0023(5) 0.0027(5)
C18 0.0232(7) 0.0266(7) 0.0169(6) 0.0030(5) 0.0021(5) 0.0017(5)
C19 0.0224(7) 0.0250(8) 0.0182(7) -0.0003(5) 0.0003(5) 0.0018(5)
C20 0.0169(6) 0.0223(7) 0.0224(7) 0.0016(5) 0.0023(5) 0.0037(5)
C21 0.0231(7) 0.0272(7) 0.0198(7) 0.0026(5) 0.0065(5) 0.0017(6)
C22 0.0223(7) 0.0239(7) 0.0189(6) -0.0016(5) 0.0040(5) 0.0023(5)
C23 0.0229(7) 0.0258(8) 0.0259(7) 0.0002(6) 0.0042(5) -0.0007(6)

loop_
_atom_type_symbol
_atom_type_description
_atom_type_scat_dispersion_real
_atom_type_scat_dispersion_imag
_atom_type_scat_source
C C 0.0181 0.0091 'International Tables Vol C Tables 4.2.6.8 and 6.1.1.4'
H H 0.0000 0.0000 'International Tables Vol C Tables 4.2.6.8 and 6.1.1.4'
N N 0.0311 0.0180 'International Tables Vol C Tables 4.2.6.8 and 6.1.1.4'
O O 0.0492 0.0322 'International Tables Vol C Tables 4.2.6.8 and 6.1.1.4'
S S 0.3331 0.5567 'International Tables Vol C Tables 4.2.6.8 and 6.1.1.4'

loop_
_exptl_crystal_face_index_h
_exptl_crystal_face_index_k
_exptl_crystal_face_index_l
_exptl_crystal_face_perp_dist
-1 0 -1 0.0426
1 0 1 0.0426
-3 4 -4 0.2996
1 -4 2 0.2948
-5 -2 -5 0.1582
2 0 -5 0.0153
-2 0 5 0.0203
4 4 2 0.3128
-2 0 -12 0.0349
2 0 13 0.0363
7 0 -5 0.0315
-7 0 5 0.0286

loop_
_geom_angle_atom_site_label_1
_geom_angle_atom_site_label_2
_geom_angle_atom_site_label_3
_geom_angle
N2 S1 C17 108.02(6)
O15 S1 N2 105.27(6)
O15 S1 C17 107.69(6)
O16 S1 N2 108.28(6)
O16 S1 O15 118.84(6)
O16 S1 C17 108.31(6)
C3 N2 S1 121.99(9)
C7 N2 S1 114.22(9)
C7 N2 C3 114.17(10)
N2 C3 C4 103.69(10)
N2 C3 C8 114.60(11)
N2 C3 C9 109.88(11)
C4 C3 C8 108.94(11)
C9 C3 C4 111.11(11)
C9 C3 C8 108.57(12)
C3 C4 H4 111.0
C3 C4 C12 120.77(12)
C5 C4 C3 113.71(11)
C5 C4 H4 111.0
C5 C4 C12 87.08(10)
C12 C4 H4 111.0
C4 C5 C14 92.81(11)
C6 C5 C4 124.58(13)
C6 C5 C14 136.96(14)
C5 C6 H6 120.1
C5 C6 C7 119.87(13)
C7 C6 H6 120.1
N2 C7 C6 112.08(11)
N2 C7 H7A 109.2
N2 C7 H7B 109.2
C6 C7 H7A 109.2
C6 C7 H7B 109.2
H7A C7 H7B 107.9
C3 C8 H8A 109.5
C3 C8 H8B 109.5
C3 C8 H8C 109.5
H8A C8 H8B 109.5
H8A C8 H8C 109.5
H8B C8 H8C 109.5
C3 C9 H9 117.8
C10 C9 C3 124.37(13)
C10 C9 H9 117.8
C9 C10 H10 118.2
C9 C10 C11 123.63(14)
C11 C10 H10 118.2
C10 C11 C12 119.07(12)
O13 C11 C10 120.38(14)
O13 C11 C12 120.54(13)
C4 C12 H12 113.4
C4 C12 C14 87.90(10)
C11 C12 C4 114.22(11)
C11 C12 H12 113.4
C11 C12 C14 112.21(12)
C14 C12 H12 113.4
C5 C14 C12 85.88(10)
C5 C14 H14A 114.3
C5 C14 H14B 114.3
C12 C14 H14A 114.3
C12 C14 H14B 114.3
H14A C14 H14B 111.5
C18 C17 S1 118.65(11)
C22 C17 S1 120.70(11)
C22 C17 C18 120.57(13)
C17 C18 H18 120.4
C19 C18 C17 119.22(13)
C19 C18 H18 120.4
C18 C19 H19 119.3
C18 C19 C20 121.44(13)
C20 C19 H19 119.3
C19 C20 C21 118.32(13)
C19 C20 C23 120.64(13)
C21 C20 C23 121.04(13)
C20 C21 H21 119.4
C22 C21 C20 121.22(13)
C22 C21 H21 119.4
C17 C22 H22 120.4
C21 C22 C17 119.17(13)
C21 C22 H22 120.4
C20 C23 H23A 109.5
C20 C23 H23B 109.5
C20 C23 H23C 109.5
H23A C23 H23B 109.5
H23A C23 H23C 109.5
H23B C23 H23C 109.5

loop_
_geom_bond_atom_site_label_1
_geom_bond_atom_site_label_2
_geom_bond_distance
S1 N2 1.6577(11)
S1 O15 1.4359(10)
S1 O16 1.4332(10)
S1 C17 1.7643(14)
N2 C3 1.5145(16)
N2 C7 1.4939(17)
C3 C4 1.5272(19)
C3 C8 1.5289(18)
C3 C9 1.5146(19)
C4 H4 1.0000
C4 C5 1.5011(19)
C4 C12 1.5630(19)
C5 C6 1.320(2)
C5 C14 1.515(2)
C6 H6 0.9500
C6 C7 1.502(2)
C7 H7A 0.9900
C7 H7B 0.9900
C8 H8A 0.9800
C8 H8B 0.9800
C8 H8C 0.9800
C9 H9 0.9500
C9 C10 1.333(2)
C10 H10 0.9500
C10 C11 1.475(2)
C11 C12 1.510(2)
C11 O13 1.2211(18)
C12 H12 1.0000
C12 C14 1.5836(19)
C14 H14A 0.9900
C14 H14B 0.9900
C17 C18 1.3944(19)
C17 C22 1.3909(19)
C18 H18 0.9500
C18 C19 1.382(2)
C19 H19 0.9500
C19 C20 1.393(2)
C20 C21 1.396(2)
C20 C23 1.503(2)
C21 H21 0.9500
C21 C22 1.388(2)
C22 H22 0.9500
C23 H23A 0.9800
C23 H23B 0.9800
C23 H23C 0.9800

loop_
_geom_torsion_atom_site_label_1
_geom_torsion_atom_site_label_2
_geom_torsion_atom_site_label_3
_geom_torsion_atom_site_label_4
_geom_torsion
S1 N2 C3 C4 150.75(9)
S1 N2 C3 C8 32.13(16)
S1 N2 C3 C9 -90.41(13)
S1 N2 C7 C6 -165.77(9)
S1 C17 C18 C19 -174.55(11)
S1 C17 C22 C21 175.38(10)
N2 S1 C17 C18 72.77(12)
N2 S1 C17 C22 -104.09(12)
N2 C3 C4 C5 47.18(14)
N2 C3 C4 C12 148.53(12)
N2 C3 C9 C10 -134.70(14)
C3 N2 C7 C6 47.24(16)
C3 C4 C5 C6 -15.4(2)
C3 C4 C5 C14 141.90(12)
C3 C4 C12 C11 -21.05(18)
C3 C4 C12 C14 -134.52(13)
C3 C9 C10 C11 0.2(2)
C4 C3 C9 C10 -20.54(19)
C4 C5 C6 C7 -5.8(2)
C4 C5 C14 C12 -19.19(11)
C4 C12 C14 C5 18.39(10)
C5 C4 C12 C11 94.93(13)
C5 C4 C12 C14 -18.53(10)
C5 C6 C7 N2 -9.38(19)
C6 C5 C14 C12 133.07(19)
C7 N2 C3 C4 -65.10(14)
C7 N2 C3 C8 176.28(12)
C7 N2 C3 C9 53.73(15)
C8 C3 C4 C5 169.64(12)
C8 C3 C4 C12 -89.02(15)
C8 C3 C9 C10 99.25(16)
C9 C3 C4 C5 -70.80(14)
C9 C3 C4 C12 30.54(17)
C9 C10 C11 C12 11.3(2)
C9 C10 C11 O13 -167.53(14)
C10 C11 C12 C4 -0.56(18)
C10 C11 C12 C14 97.51(15)
C11 C12 C14 C5 -96.98(12)
C12 C4 C5 C6 -137.88(15)
C12 C4 C5 C14 19.42(11)
O13 C11 C12 C4 178.26(13)
O13 C11 C12 C14 -83.68(16)
C14 C5 C6 C7 -151.45(16)
O15 S1 N2 C3 176.59(10)
O15 S1 N2 C7 32.46(11)
O15 S1 C17 C18 -40.46(12)
O15 S1 C17 C22 142.68(11)
O16 S1 N2 C3 -55.32(12)
O16 S1 N2 C7 160.55(9)
O16 S1 C17 C18 -170.17(11)
O16 S1 C17 C22 12.97(13)
C17 S1 N2 C3 61.76(11)
C17 S1 N2 C7 -82.37(11)
C17 C18 C19 C20 -1.0(2)
C18 C17 C22 C21 -1.4(2)
C18 C19 C20 C21 -1.2(2)
C18 C19 C20 C23 178.46(13)
C19 C20 C21 C22 2.1(2)
C20 C21 C22 C17 -0.8(2)
C22 C17 C18 C19 2.3(2)
C23 C20 C21 C22 -177.54(13)

loop_
_exptl_oxdiff_crystal_face_indexfrac_h
_exptl_oxdiff_crystal_face_indexfrac_k
_exptl_oxdiff_crystal_face_indexfrac_l
_exptl_oxdiff_crystal_face_x
_exptl_oxdiff_crystal_face_y
_exptl_oxdiff_crystal_face_z
-0.9983 -0.0017 -0.9978 -0.1541 -0.0325 0.0644
0.9983 0.0017 0.9978 0.1541 0.0325 -0.0644
-2.9997 3.9906 -3.9534 -0.1588 -0.0388 1.0583
1.0031 -3.9939 1.9578 -0.1495 -0.0263 -0.9294
-4.9889 -2.0063 -5.0082 -0.9481 -0.1669 -0.0999
1.9993 0.0019 -4.9933 -0.0494 0.4168 0.0160
-1.9993 -0.0019 4.9933 0.0494 -0.4168 -0.0160
3.9888 4.0021 2.0328 0.8691 0.2392 0.6279
-1.9928 -0.0054 -11.9797 -0.8192 0.4375 0.3359
1.9924 0.0056 12.9781 0.8703 -0.4878 -0.3566
6.9927 0.0093 -4.9963 0.4658 0.8308 -0.2027
-6.9927 -0.0093 4.9963 -0.4658 -0.8308 0.2027
